data_7037438
loop_
_publ_author_name
'Wang, Yuzhong'
'Xie, Yaoming'
'Wei, Pingrong'
'Schaefer, Henry F.'
'Robinson, Gregory H.'

_publ_section_title
;
 Abnormal carbene-silicon halide complexes.
;
_journal_issue 14
_journal_name_full 'Dalton transactions (Cambridge, England : 2003)'
_journal_page_first 5941
_journal_page_last 5944
_journal_paper_doi 10.1039/c5dt03894d
_journal_volume 45
_journal_year 2016
_chemical_formula_sum 'C31 H43 Cl3 N2 O Si'
_chemical_formula_weight 594.11
_chemical_name_systematic
;
 ?
;
_space_group_crystal_system monoclinic
_space_group_IT_number 13
_space_group_name_Hall '-P 2yac'
_space_group_name_H-M_alt 'P 1 2/n 1'
_symmetry_space_group_name_Hall '-P 2yac'
_symmetry_space_group_name_H-M 'P 1 2/n 1'
_atom_sites_solution_hydrogens geom
_audit_creation_method SHELXL-2013
_audit_update_record
;
2015-09-17 deposited with the CCDC.
2015-11-17 downloaded from the CCDC.
;
_cell_angle_alpha 90
_cell_angle_beta 96.6710(10)
_cell_angle_gamma 90
_cell_formula_units_Z 8
_cell_length_a 17.5567(10)
_cell_length_b 11.8858(7)
_cell_length_c 32.4529(18)
_cell_measurement_reflns_used 7596
_cell_measurement_temperature 296(2)
_cell_measurement_theta_max 20.17
_cell_measurement_theta_min 2.21
_cell_volume 6726.3(7)
_computing_cell_refinement 'Bruker SAINT'
_computing_data_collection 'Bruker APEX2'
_computing_data_reduction 'Bruker SAINT'
_computing_molecular_graphics 'Bruker SHELXTL'
_computing_publication_material 'Bruker SHELXTL'
_computing_structure_refinement 'SHELXL-2013 (Sheldrick, 2013)'
_computing_structure_solution 'SHELXS-97 (Sheldrick 2008)'
_diffrn_ambient_temperature 296(2)
_diffrn_measured_fraction_theta_full 1.000
_diffrn_measured_fraction_theta_max 1.000
_diffrn_measurement_device_type 'Bruker SMART APEX-II CCD'
_diffrn_measurement_method 'OMEGA SCAN'
_diffrn_radiation_type MoK\a
_diffrn_radiation_wavelength 0.71073
_diffrn_reflns_av_R_equivalents 0.0854
_diffrn_reflns_av_unetI/netI 0.0585
_diffrn_reflns_Laue_measured_fraction_full 1.000
_diffrn_reflns_Laue_measured_fraction_max 1.000
_diffrn_reflns_limit_h_max 21
_diffrn_reflns_limit_h_min -21
_diffrn_reflns_limit_k_max 14
_diffrn_reflns_limit_k_min -14
_diffrn_reflns_limit_l_max 40
_diffrn_reflns_limit_l_min -40
_diffrn_reflns_number 77815
_diffrn_reflns_point_group_measured_fraction_full 1.000
_diffrn_reflns_point_group_measured_fraction_max 1.000
_diffrn_reflns_theta_full 25.242
_diffrn_reflns_theta_max 26.022
_diffrn_reflns_theta_min 2.074
_exptl_absorpt_coefficient_mu 0.333
_exptl_absorpt_correction_T_max 0.7454
_exptl_absorpt_correction_T_min 0.6376
_exptl_absorpt_correction_type multi-scan
_exptl_absorpt_process_details 'BRUKER SADABS'
_exptl_crystal_colour colorless
_exptl_crystal_density_diffrn 1.173
_exptl_crystal_description plate
_exptl_crystal_F_000 2528
_exptl_crystal_size_max 0.500
_exptl_crystal_size_mid 0.200
_exptl_crystal_size_min 0.130
_refine_diff_density_max 0.409
_refine_diff_density_min -0.299
_refine_diff_density_rms 0.044
_refine_ls_extinction_method none
_refine_ls_goodness_of_fit_ref 1.015
_refine_ls_hydrogen_treatment constr
_refine_ls_matrix_type full
_refine_ls_number_parameters 685
_refine_ls_number_reflns 13266
_refine_ls_number_restraints 8
_refine_ls_restrained_S_all 1.029
_refine_ls_R_factor_all 0.1380
_refine_ls_R_factor_gt 0.0618
_refine_ls_shift/su_max 0.000
_refine_ls_shift/su_mean 0.000
_refine_ls_structure_factor_coef Fsqd
_refine_ls_weighting_details 'w=1/[\s^2^(Fo^2^)+(0.0824P)^2^+1.9503P] where P=(Fo^2^+2Fc^2^)/3'
_refine_ls_weighting_scheme calc
_refine_ls_wR_factor_gt 0.1509
_refine_ls_wR_factor_ref 0.1888
_reflns_Friedel_coverage 0.000
_reflns_number_gt 6604
_reflns_number_total 13266
_reflns_threshold_expression 'I > 2\s(I)'
_cod_data_source_file c5dt03894d2.cif
_cod_data_source_block j1
_cod_depositor_comments 'Adding full bibliography for 7037438--7037440.cif.'
_cod_database_code 7037438
_shelx_space_group_comment
;
The symmetry employed for this shelxl refinement is uniquely defined
by the following loop, which should always be used as a source of
symmetry information in preference to the above space-group names.
They are only intended as comments.
;
_shelx_estimated_absorpt_t_min 0.851
_shelx_estimated_absorpt_t_max 0.958
_shelxl_version_number 2013-4

loop_
_space_group_symop_operation_xyz
'x, y, z'
'-x+1/2, y, -z+1/2'
'-x, -y, -z'
'x-1/2, -y, z-1/2'

loop_
_atom_site_label
_atom_site_type_symbol
_atom_site_fract_x
_atom_site_fract_y
_atom_site_fract_z
_atom_site_U_iso_or_equiv
_atom_site_adp_type
_atom_site_occupancy
_atom_site_site_symmetry_order
_atom_site_calc_flag
_atom_site_refinement_flags_posn
_atom_site_refinement_flags_adp
Si1 Si 0.36090(6) 0.73570(8) 0.05610(3) 0.0574(3) Uani 1 1 d . .
Si2 Si 0.60765(6) -0.20436(10) 0.32368(3) 0.0641(3) Uani 1 1 d . .
Cl1 Cl 0.28014(8) 0.75081(11) 0.00715(4) 0.1131(5) Uani 1 1 d . .
Cl2 Cl 0.46254(7) 0.77023(11) 0.03677(5) 0.1039(4) Uani 1 1 d . .
Cl3 Cl 0.34077(9) 0.85704(9) 0.09663(4) 0.1079(5) Uani 1 1 d . .
Cl4 Cl 0.53058(8) -0.32941(11) 0.32054(5) 0.1113(5) Uani 1 1 d . .
Cl5 Cl 0.67466(7) -0.23020(12) 0.27821(4) 0.1028(4) Uani 1 1 d . .
Cl6 Cl 0.67460(8) -0.22043(12) 0.37802(4) 0.1102(5) Uani 1 1 d . .
N1 N 0.31260(15) 0.4256(2) 0.09046(8) 0.0481(7) Uani 1 1 d . .
N2 N 0.40375(14) 0.5388(2) 0.10806(7) 0.0442(6) Uani 1 1 d . .
N3 N 0.53999(16) 0.1058(3) 0.29272(8) 0.0555(7) Uani 1 1 d . .
N4 N 0.51333(14) -0.0088(2) 0.33862(7) 0.0459(6) Uani 1 1 d . .
C1 C 0.37919(18) 0.4345(3) 0.11698(10) 0.0485(8) Uani 1 1 d . .
C2 C 0.29791(19) 0.5199(3) 0.06665(10) 0.0503(8) Uani 1 1 d . .
H2A H 0.2560 0.5307 0.0468 0.060 Uiso 1 1 calc R U
C3 C 0.35469(18) 0.5945(3) 0.07702(10) 0.0470(8) Uani 1 1 d . .
C4 C 0.47575(18) 0.5839(3) 0.12754(10) 0.0488(8) Uani 1 1 d . .
C5 C 0.54262(19) 0.5549(3) 0.11053(11) 0.0553(9) Uani 1 1 d . .
C6 C 0.6106(2) 0.5992(4) 0.13029(13) 0.0749(11) Uani 1 1 d . .
H6A H 0.6566 0.5822 0.1200 0.090 Uiso 1 1 calc R U
C7 C 0.6118(3) 0.6665(4) 0.16409(15) 0.0865(14) Uani 1 1 d . .
H7A H 0.6582 0.6953 0.1764 0.104 Uiso 1 1 calc R U
C8 C 0.5455(3) 0.6925(4) 0.18038(13) 0.0799(12) Uani 1 1 d . .
H8A H 0.5476 0.7382 0.2037 0.096 Uiso 1 1 calc R U
C9 C 0.4751(2) 0.6518(3) 0.16258(11) 0.0575(9) Uani 1 1 d . .
C10 C 0.4022(2) 0.6752(3) 0.18223(12) 0.0687(11) Uani 1 1 d . .
H10A H 0.3593 0.6746 0.1600 0.082 Uiso 1 1 calc R U
C11 C 0.3879(3) 0.5818(4) 0.21274(13) 0.0935(14) Uani 1 1 d . .
H11A H 0.3871 0.5104 0.1989 0.140 Uiso 1 1 calc R U
H11B H 0.3395 0.5942 0.2231 0.140 Uiso 1 1 calc R U
H11C H 0.4281 0.5821 0.2355 0.140 Uiso 1 1 calc R U
C12 C 0.4025(3) 0.7907(4) 0.20370(15) 0.0981(15) Uani 1 1 d . .
H12A H 0.4108 0.8487 0.1841 0.147 Uiso 1 1 calc R U
H12B H 0.4428 0.7928 0.2264 0.147 Uiso 1 1 calc R U
H12C H 0.3540 0.8027 0.2140 0.147 Uiso 1 1 calc R U
C13 C 0.5435(2) 0.4750(3) 0.07459(12) 0.0670(10) Uani 1 1 d . .
H13A H 0.4906 0.4675 0.0614 0.080 Uiso 1 1 calc R U
C14 C 0.5701(3) 0.3585(4) 0.09082(17) 0.1062(16) Uani 1 1 d . .
H14A H 0.5385 0.3341 0.1114 0.159 Uiso 1 1 calc R U
H14B H 0.6225 0.3628 0.1030 0.159 Uiso 1 1 calc R U
H14C H 0.5659 0.3059 0.0683 0.159 Uiso 1 1 calc R U
C15 C 0.5925(3) 0.5155(4) 0.04154(14) 0.1016(16) Uani 1 1 d . .
H15A H 0.5744 0.5876 0.0313 0.152 Uiso 1 1 calc R U
H15B H 0.5889 0.4625 0.0191 0.152 Uiso 1 1 calc R U
H15C H 0.6450 0.5218 0.0535 0.152 Uiso 1 1 calc R U
C16 C 0.26376(19) 0.3277(3) 0.08924(11) 0.0516(9) Uani 1 1 d . .
C17 C 0.2796(2) 0.2373(3) 0.06423(11) 0.0566(9) Uani 1 1 d . .
C18 C 0.2324(2) 0.1434(3) 0.06435(13) 0.0704(11) Uani 1 1 d . .
H18A H 0.2419 0.0809 0.0485 0.084 Uiso 1 1 calc R U
C19 C 0.1719(2) 0.1417(3) 0.08769(14) 0.0773(12) Uani 1 1 d . .
H19A H 0.1406 0.0785 0.0871 0.093 Uiso 1 1 calc R U
C20 C 0.1573(2) 0.2318(4) 0.11165(13) 0.0714(11) Uani 1 1 d . .
H20A H 0.1164 0.2287 0.1274 0.086 Uiso 1 1 calc R U
C21 C 0.2025(2) 0.3279(3) 0.11290(11) 0.0588(9) Uani 1 1 d . .
C22 C 0.1839(2) 0.4282(4) 0.13874(13) 0.0727(11) Uani 1 1 d . .
H22A H 0.2251 0.4831 0.1373 0.087 Uiso 1 1 calc R U
C23 C 0.1819(5) 0.4023(6) 0.18309(17) 0.172(3) Uani 1 1 d . .
H23A H 0.2298 0.3691 0.1942 0.258 Uiso 1 1 calc R U
H23B H 0.1409 0.3504 0.1860 0.258 Uiso 1 1 calc R U
H23C H 0.1737 0.4703 0.1979 0.258 Uiso 1 1 calc R U
C24 C 0.1104(3) 0.4834(6) 0.1190(2) 0.162(3) Uani 1 1 d . .
H24A H 0.0991 0.5477 0.1351 0.243 Uiso 1 1 calc R U
H24B H 0.0689 0.4305 0.1181 0.243 Uiso 1 1 calc R U
H24C H 0.1168 0.5068 0.0913 0.243 Uiso 1 1 calc R U
C25 C 0.3461(2) 0.2373(3) 0.03794(12) 0.0652(10) Uani 1 1 d . .
H25A H 0.3693 0.3124 0.0400 0.078 Uiso 1 1 calc R U
C26 C 0.3187(3) 0.2157(6) -0.00766(15) 0.127(2) Uani 1 1 d . .
H26A H 0.2805 0.2704 -0.0173 0.190 Uiso 1 1 calc R U
H26B H 0.2971 0.1416 -0.0108 0.190 Uiso 1 1 calc R U
H26C H 0.3613 0.2215 -0.0236 0.190 Uiso 1 1 calc R U
C27 C 0.4071(3) 0.1542(5) 0.0542(2) 0.135(2) Uani 1 1 d . .
H27A H 0.4483 0.1564 0.0372 0.202 Uiso 1 1 calc R U
H27B H 0.3856 0.0799 0.0535 0.202 Uiso 1 1 calc R U
H27C H 0.4263 0.1733 0.0822 0.202 Uiso 1 1 calc R U
C28 C 0.49616(19) 0.0976(3) 0.32519(10) 0.0518(8) Uani 1 1 d . .
C29 C 0.5806(2) 0.0110(3) 0.28694(11) 0.0622(10) Uani 1 1 d . .
H29A H 0.6131 0.0003 0.2666 0.075 Uiso 1 1 calc R U
C30 C 0.56542(18) -0.0658(3) 0.31602(10) 0.0517(9) Uani 1 1 d . .
C31 C 0.48046(18) -0.0590(3) 0.37332(9) 0.0438(8) Uani 1 1 d . .
C32 C 0.41315(19) -0.1214(3) 0.36525(10) 0.0509(8) Uani 1 1 d . .
C33 C 0.3847(2) -0.1702(3) 0.39902(12) 0.0628(10) Uani 1 1 d . .
H33A H 0.3406 -0.2140 0.3948 0.075 Uiso 1 1 calc R U
C34 C 0.4200(2) -0.1556(3) 0.43862(12) 0.0673(11) Uani 1 1 d . .
H34A H 0.3993 -0.1885 0.4608 0.081 Uiso 1 1 calc R U
C35 C 0.4853(2) -0.0930(3) 0.44557(11) 0.0631(10) Uani 1 1 d . .
H35A H 0.5086 -0.0843 0.4726 0.076 Uiso 1 1 calc R U
C36 C 0.51787(19) -0.0420(3) 0.41337(9) 0.0501(8) Uani 1 1 d . .
C37 C 0.5872(2) 0.0337(3) 0.42195(11) 0.0629(10) Uani 1 1 d . .
H37A H 0.6132 0.0364 0.3968 0.075 Uiso 1 1 calc R U
C38 C 0.5611(3) 0.1532(3) 0.43102(14) 0.0887(14) Uani 1 1 d . .
H38A H 0.5250 0.1788 0.4085 0.133 Uiso 1 1 calc R U
H38B H 0.6047 0.2025 0.4341 0.133 Uiso 1 1 calc R U
H38C H 0.5372 0.1532 0.4562 0.133 Uiso 1 1 calc R U
C39 C 0.6449(2) -0.0074(4) 0.45752(12) 0.0881(14) Uani 1 1 d . .
H39A H 0.6615 -0.0820 0.4515 0.132 Uiso 1 1 calc R U
H39B H 0.6213 -0.0084 0.4827 0.132 Uiso 1 1 calc R U
H39C H 0.6884 0.0422 0.4607 0.132 Uiso 1 1 calc R U
C40 C 0.3695(2) -0.1305(3) 0.32221(11) 0.0630(10) Uani 1 1 d . .
H40A H 0.4067 -0.1222 0.3021 0.076 Uiso 1 1 calc R U
C41 C 0.3131(2) -0.0334(4) 0.31555(13) 0.0920(14) Uani 1 1 d . .
H41A H 0.3399 0.0364 0.3209 0.138 Uiso 1 1 calc R U
H41B H 0.2746 -0.0410 0.3341 0.138 Uiso 1 1 calc R U
H41C H 0.2892 -0.0342 0.2874 0.138 Uiso 1 1 calc R U
C42 C 0.3286(3) -0.2418(4) 0.31355(14) 0.0881(13) Uani 1 1 d . .
H42A H 0.3650 -0.3022 0.3174 0.132 Uiso 1 1 calc R U
H42B H 0.3041 -0.2426 0.2855 0.132 Uiso 1 1 calc R U
H42C H 0.2906 -0.2512 0.3323 0.132 Uiso 1 1 calc R U
C43 C 0.5443(2) 0.2059(3) 0.26725(11) 0.0630(10) Uani 1 1 d . .
C44 C 0.4924(2) 0.2169(3) 0.23137(11) 0.0664(10) Uani 1 1 d . .
C45 C 0.5011(3) 0.3112(4) 0.20685(13) 0.0819(13) Uani 1 1 d . .
H45A H 0.4677 0.3220 0.1828 0.098 Uiso 1 1 calc R U
C46 C 0.5575(3) 0.3879(4) 0.21742(16) 0.1009(16) Uani 1 1 d . .
H46A H 0.5627 0.4491 0.2001 0.121 Uiso 1 1 calc R U
C47 C 0.6068(3) 0.3763(4) 0.25316(17) 0.1038(17) Uani 1 1 d . .
H47A H 0.6443 0.4305 0.2601 0.125 Uiso 1 1 calc R U
C48 C 0.6012(2) 0.2849(4) 0.27909(13) 0.0807(13) Uani 1 1 d . .
C49 C 0.6553(3) 0.2745(6) 0.31868(18) 0.119(2) Uani 1 1 d . .
H49A H 0.6528 0.1969 0.3286 0.142 Uiso 1 1 calc R U
C50 C 0.7374(4) 0.2990(10) 0.3123(3) 0.270(7) Uani 1 1 d . .
H50A H 0.7534 0.2481 0.2920 0.405 Uiso 1 1 calc R U
H50B H 0.7696 0.2895 0.3381 0.405 Uiso 1 1 calc R U
H50C H 0.7414 0.3750 0.3028 0.405 Uiso 1 1 calc R U
C51 C 0.6311(6) 0.3523(7) 0.3521(2) 0.215(5) Uani 1 1 d . .
H51A H 0.5796 0.3349 0.3570 0.322 Uiso 1 1 calc R U
H51B H 0.6337 0.4290 0.3431 0.322 Uiso 1 1 calc R U
H51C H 0.6650 0.3421 0.3773 0.322 Uiso 1 1 calc R U
C52 C 0.4265(2) 0.1369(4) 0.22078(12) 0.0771(12) Uani 1 1 d . .
H52A H 0.4391 0.0656 0.2351 0.092 Uiso 1 1 calc R U
C53 C 0.4099(4) 0.1123(5) 0.17397(17) 0.143(2) Uani 1 1 d . .
H53A H 0.4548 0.0812 0.1641 0.215 Uiso 1 1 calc R U
H53B H 0.3960 0.1809 0.1594 0.215 Uiso 1 1 calc R U
H53C H 0.3684 0.0595 0.1693 0.215 Uiso 1 1 calc R U
C54 C 0.3556(3) 0.1830(6) 0.2359(2) 0.145(2) Uani 1 1 d . .
H54A H 0.3654 0.1981 0.2651 0.218 Uiso 1 1 calc R U
H54B H 0.3149 0.1290 0.2310 0.218 Uiso 1 1 calc R U
H54C H 0.3410 0.2514 0.2214 0.218 Uiso 1 1 calc R U
O1 O 0.1514(4) 0.4730(7) -0.0004(2) 0.285(5) Uani 1 1 d . .
C55 C 0.1475(6) 0.5214(9) -0.0373(3) 0.286(8) Uani 1 1 d D .
H55A H 0.1409 0.6020 -0.0346 0.343 Uiso 1 1 calc R U
H55B H 0.1944 0.5078 -0.0496 0.343 Uiso 1 1 calc R U
C56 C 0.0876(6) 0.4772(9) -0.0611(3) 0.219(4) Uani 1 1 d D .
H56A H 0.1026 0.4545 -0.0877 0.262 Uiso 1 1 calc R U
H56B H 0.0467 0.5322 -0.0659 0.262 Uiso 1 1 calc R U
C57 C 0.0620(6) 0.3812(8) -0.0394(3) 0.199(4) Uani 1 1 d D .
H57A H 0.0087 0.3897 -0.0350 0.238 Uiso 1 1 calc R U
H57B H 0.0674 0.3129 -0.0552 0.238 Uiso 1 1 calc R U
C58 C 0.1087(5) 0.3768(7) -0.0016(3) 0.193(4) Uani 1 1 d D .
H58A H 0.1414 0.3109 -0.0003 0.231 Uiso 1 1 calc R U
H58B H 0.0779 0.3745 0.0213 0.231 Uiso 1 1 calc R U
O2 O 0.6172(9) 0.0052(12) 0.1642(5) 0.362(6) Uani 1 1 d D .
C59 C 0.5894(9) -0.0200(17) 0.1184(5) 0.327(10) Uani 1 1 d D .
H59A H 0.5839 -0.1009 0.1154 0.392 Uiso 1 1 calc R U
H59B H 0.5386 0.0124 0.1121 0.392 Uiso 1 1 calc R U
C60 C 0.6339(14) 0.0174(17) 0.0885(5) 0.345(11) Uani 1 1 d D .
H60A H 0.6089 0.0751 0.0707 0.414 Uiso 1 1 calc R U
H60B H 0.6519 -0.0432 0.0721 0.414 Uiso 1 1 calc R U
C61 C 0.6929(10) 0.0615(14) 0.1193(7) 0.288(9) Uani 1 1 d D .
H61A H 0.7426 0.0569 0.1090 0.345 Uiso 1 1 calc R U
H61B H 0.6826 0.1398 0.1250 0.345 Uiso 1 1 calc R U
C62 C 0.6932(11) -0.0045(18) 0.1566(7) 0.421(18) Uani 1 1 d D .
H62A H 0.7279 0.0266 0.1792 0.505 Uiso 1 1 calc R U
H62B H 0.7069 -0.0822 0.1521 0.505 Uiso 1 1 calc R U

loop_
_atom_site_aniso_label
_atom_site_aniso_U_11
_atom_site_aniso_U_22
_atom_site_aniso_U_33
_atom_site_aniso_U_23
_atom_site_aniso_U_13
_atom_site_aniso_U_12
Si1 0.0618(6) 0.0489(6) 0.0607(6) 0.0114(5) 0.0036(5) -0.0056(5)
Si2 0.0596(6) 0.0800(8) 0.0533(6) 0.0012(5) 0.0096(5) 0.0247(6)
Cl1 0.1215(10) 0.0913(9) 0.1123(10) 0.0439(7) -0.0465(8) -0.0102(8)
Cl2 0.0860(8) 0.0963(9) 0.1362(11) 0.0369(8) 0.0418(8) -0.0121(7)
Cl3 0.1668(13) 0.0588(7) 0.1038(10) -0.0015(6) 0.0392(9) 0.0092(7)
Cl4 0.0935(9) 0.0785(8) 0.1636(13) 0.0018(8) 0.0215(9) 0.0116(7)
Cl5 0.0837(8) 0.1530(12) 0.0760(8) -0.0138(7) 0.0279(6) 0.0436(8)
Cl6 0.1307(11) 0.1259(11) 0.0669(7) 0.0017(7) -0.0192(7) 0.0593(9)
N1 0.0478(16) 0.0466(16) 0.0473(16) 0.0073(13) -0.0054(13) -0.0102(13)
N2 0.0415(14) 0.0497(16) 0.0395(14) 0.0012(12) -0.0038(12) -0.0079(12)
N3 0.0513(17) 0.071(2) 0.0444(16) 0.0170(14) 0.0081(13) 0.0054(15)
N4 0.0422(15) 0.0613(18) 0.0346(14) 0.0065(13) 0.0065(11) 0.0096(13)
C1 0.0490(19) 0.049(2) 0.0460(19) 0.0050(16) -0.0021(15) -0.0087(16)
C2 0.051(2) 0.049(2) 0.0471(19) 0.0109(16) -0.0089(15) -0.0056(17)
C3 0.0478(19) 0.0484(19) 0.0434(19) 0.0050(15) -0.0013(15) -0.0053(16)
C4 0.0443(19) 0.051(2) 0.0482(19) 0.0058(16) -0.0081(15) -0.0117(16)
C5 0.049(2) 0.060(2) 0.056(2) 0.0047(18) 0.0010(17) -0.0073(17)
C6 0.050(2) 0.091(3) 0.082(3) -0.002(2) 0.002(2) -0.015(2)
C7 0.057(3) 0.103(3) 0.096(3) -0.014(3) -0.012(2) -0.030(2)
C8 0.073(3) 0.091(3) 0.071(3) -0.020(2) -0.009(2) -0.024(2)
C9 0.059(2) 0.060(2) 0.050(2) -0.0050(17) -0.0052(17) -0.0097(18)
C10 0.071(3) 0.079(3) 0.055(2) -0.012(2) 0.000(2) -0.007(2)
C11 0.103(4) 0.110(4) 0.073(3) -0.006(3) 0.032(3) -0.014(3)
C12 0.111(4) 0.093(3) 0.088(3) -0.031(3) 0.004(3) 0.008(3)
C13 0.057(2) 0.078(3) 0.066(2) -0.004(2) 0.0102(19) 0.001(2)
C14 0.135(4) 0.074(3) 0.111(4) -0.004(3) 0.022(3) 0.017(3)
C15 0.110(4) 0.113(4) 0.089(3) 0.000(3) 0.041(3) 0.002(3)
C16 0.048(2) 0.048(2) 0.056(2) 0.0119(17) -0.0046(17) -0.0134(16)
C17 0.056(2) 0.051(2) 0.061(2) 0.0063(18) -0.0009(18) -0.0131(18)
C18 0.072(3) 0.053(2) 0.085(3) -0.005(2) 0.009(2) -0.019(2)
C19 0.072(3) 0.061(3) 0.099(3) 0.007(2) 0.010(2) -0.028(2)
C20 0.061(2) 0.071(3) 0.084(3) 0.009(2) 0.016(2) -0.018(2)
C21 0.051(2) 0.063(2) 0.061(2) 0.0068(19) 0.0003(18) -0.0093(19)
C22 0.063(2) 0.079(3) 0.078(3) -0.002(2) 0.013(2) -0.007(2)
C23 0.317(10) 0.125(5) 0.084(4) 0.004(4) 0.065(5) 0.011(6)
C24 0.127(5) 0.149(6) 0.199(7) -0.066(5) -0.030(5) 0.061(4)
C25 0.070(2) 0.058(2) 0.068(3) -0.0057(19) 0.010(2) -0.015(2)
C26 0.109(4) 0.197(6) 0.076(3) -0.016(4) 0.020(3) -0.049(4)
C27 0.093(4) 0.169(6) 0.149(5) 0.052(4) 0.048(4) 0.045(4)
C28 0.050(2) 0.063(2) 0.0415(19) 0.0067(17) 0.0008(16) 0.0063(17)
C29 0.055(2) 0.087(3) 0.047(2) 0.011(2) 0.0165(17) 0.016(2)
C30 0.0434(19) 0.072(2) 0.0398(18) 0.0044(17) 0.0077(15) 0.0132(17)
C31 0.0455(18) 0.0524(19) 0.0338(17) 0.0024(15) 0.0056(14) 0.0109(16)
C32 0.050(2) 0.060(2) 0.0442(19) 0.0010(16) 0.0109(16) 0.0070(17)
C33 0.060(2) 0.068(2) 0.062(2) 0.004(2) 0.0150(19) -0.0029(19)
C34 0.080(3) 0.074(3) 0.051(2) 0.015(2) 0.023(2) 0.000(2)
C35 0.075(3) 0.076(3) 0.040(2) 0.0040(18) 0.0109(18) 0.011(2)
C36 0.057(2) 0.057(2) 0.0370(18) 0.0009(16) 0.0071(16) 0.0122(17)
C37 0.064(2) 0.081(3) 0.042(2) -0.0024(18) -0.0010(17) -0.001(2)
C38 0.106(4) 0.072(3) 0.082(3) -0.001(2) -0.013(3) -0.005(3)
C39 0.078(3) 0.112(4) 0.066(3) -0.011(3) -0.021(2) 0.010(3)
C40 0.055(2) 0.085(3) 0.049(2) -0.004(2) 0.0040(17) -0.003(2)
C41 0.080(3) 0.107(4) 0.081(3) 0.007(3) -0.027(2) 0.013(3)
C42 0.077(3) 0.105(4) 0.079(3) -0.020(3) -0.004(2) -0.008(3)
C43 0.058(2) 0.078(3) 0.054(2) 0.021(2) 0.0080(18) 0.002(2)
C44 0.069(2) 0.076(3) 0.054(2) 0.022(2) 0.0054(19) 0.003(2)
C45 0.082(3) 0.092(3) 0.070(3) 0.031(3) 0.000(2) 0.002(3)
C46 0.101(4) 0.104(4) 0.096(4) 0.053(3) 0.002(3) -0.005(3)
C47 0.086(3) 0.108(4) 0.114(4) 0.041(3) 0.000(3) -0.032(3)
C48 0.069(3) 0.098(3) 0.074(3) 0.033(3) 0.002(2) -0.013(3)
C49 0.107(4) 0.143(5) 0.098(4) 0.039(4) -0.022(3) -0.050(4)
C50 0.105(5) 0.472(18) 0.213(9) 0.167(11) -0.063(6) -0.098(8)
C51 0.345(14) 0.186(8) 0.100(5) 0.004(5) -0.033(7) -0.032(8)
C52 0.083(3) 0.082(3) 0.062(3) 0.017(2) -0.009(2) 0.000(2)
C53 0.202(7) 0.139(5) 0.086(4) -0.022(4) 0.008(4) -0.041(5)
C54 0.081(4) 0.173(6) 0.186(7) -0.054(5) 0.033(4) -0.022(4)
O1 0.321(8) 0.267(7) 0.216(6) 0.106(6) -0.183(6) -0.170(7)
C55 0.294(12) 0.287(12) 0.228(10) 0.161(10) -0.176(10) -0.174(10)
C56 0.250(11) 0.219(10) 0.167(8) 0.026(8) -0.060(8) -0.064(9)
C57 0.232(10) 0.150(7) 0.203(9) 0.006(7) -0.018(8) -0.090(7)
C58 0.189(8) 0.158(7) 0.208(9) 0.077(7) -0.078(7) -0.049(6)
O2 0.305(13) 0.457(17) 0.332(15) 0.013(13) 0.069(12) 0.082(13)
C59 0.260(16) 0.55(3) 0.160(11) -0.009(17) -0.017(11) -0.043(17)
C60 0.46(3) 0.32(2) 0.27(2) -0.077(17) 0.08(2) 0.01(2)
C61 0.251(18) 0.236(16) 0.40(3) -0.062(16) 0.117(18) -0.082(13)
C62 0.26(2) 0.36(3) 0.60(5) 0.09(2) -0.13(3) 0.12(2)

loop_
_atom_type_symbol
_atom_type_description
_atom_type_scat_dispersion_real
_atom_type_scat_dispersion_imag
_atom_type_scat_source
C C 0.0033 0.0016 'International Tables Vol C Tables 4.2.6.8 and 6.1.1.4'
H H 0.0000 0.0000 'International Tables Vol C Tables 4.2.6.8 and 6.1.1.4'
N N 0.0061 0.0033 'International Tables Vol C Tables 4.2.6.8 and 6.1.1.4'
Si Si 0.0817 0.0704 'International Tables Vol C Tables 4.2.6.8 and 6.1.1.4'
Cl Cl 0.1484 0.1585 'International Tables Vol C Tables 4.2.6.8 and 6.1.1.4'
O O 0.0106 0.0060 'International Tables Vol C Tables 4.2.6.8 and 6.1.1.4'

loop_
_geom_angle_atom_site_label_1
_geom_angle_atom_site_label_2
_geom_angle_atom_site_label_3
_geom_angle
C3 Si1 Cl2 113.61(12)
C3 Si1 Cl1 108.06(11)
Cl2 Si1 Cl1 107.84(8)
C3 Si1 Cl3 113.28(12)
Cl2 Si1 Cl3 106.79(8)
Cl1 Si1 Cl3 106.94(8)
C30 Si2 Cl4 113.84(12)
C30 Si2 Cl5 107.61(12)
Cl4 Si2 Cl5 107.33(8)
C30 Si2 Cl6 113.25(12)
Cl4 Si2 Cl6 107.24(8)
Cl5 Si2 Cl6 107.23(7)
C1 N1 C2 112.4(3)
C1 N1 C16 122.6(3)
C2 N1 C16 124.9(3)
C1 N2 C3 113.5(2)
C1 N2 C4 121.9(3)
C3 N2 C4 124.5(3)
C29 N3 C28 113.3(3)
C29 N3 C43 122.5(3)
C28 N3 C43 124.3(3)
C28 N4 C30 114.4(3)
C28 N4 C31 122.5(3)
C30 N4 C31 123.1(3)
N2 C1 N1 101.9(3)
C3 C2 N1 108.2(3)
C2 C3 N2 104.0(3)
C2 C3 Si1 126.1(2)
N2 C3 Si1 129.9(2)
C9 C4 C5 123.5(3)
C9 C4 N2 118.7(3)
C5 C4 N2 117.8(3)
C4 C5 C6 116.1(3)
C4 C5 C13 123.1(3)
C6 C5 C13 120.7(3)
C7 C6 C5 121.8(4)
C6 C7 C8 120.8(4)
C9 C8 C7 121.1(4)
C8 C9 C4 116.7(4)
C8 C9 C10 120.9(3)
C4 C9 C10 122.3(3)
C9 C10 C12 113.3(3)
C9 C10 C11 110.4(3)
C12 C10 C11 110.3(3)
C5 C13 C15 113.7(3)
C5 C13 C14 109.5(3)
C15 C13 C14 110.6(4)
C17 C16 C21 122.8(3)
C17 C16 N1 118.6(3)
C21 C16 N1 118.5(3)
C16 C17 C18 117.3(3)
C16 C17 C25 122.9(3)
C18 C17 C25 119.8(3)
C17 C18 C19 120.8(4)
C20 C19 C18 120.7(4)
C19 C20 C21 121.2(4)
C20 C21 C16 117.2(4)
C20 C21 C22 120.3(4)
C16 C21 C22 122.5(3)
C23 C22 C21 114.0(4)
C23 C22 C24 112.7(5)
C21 C22 C24 109.5(4)
C26 C25 C17 111.6(3)
C26 C25 C27 111.1(4)
C17 C25 C27 111.3(3)
N4 C28 N3 100.9(3)
N3 C29 C30 108.2(3)
C29 C30 N4 103.3(3)
C29 C30 Si2 126.5(3)
N4 C30 Si2 130.2(2)
C32 C31 C36 123.1(3)
C32 C31 N4 118.5(3)
C36 C31 N4 118.3(3)
C31 C32 C33 116.8(3)
C31 C32 C40 122.5(3)
C33 C32 C40 120.6(3)
C34 C33 C32 121.6(4)
C35 C34 C33 120.2(3)
C34 C35 C36 121.8(3)
C31 C36 C35 116.5(3)
C31 C36 C37 122.4(3)
C35 C36 C37 121.0(3)
C36 C37 C38 109.5(3)
C36 C37 C39 113.5(3)
C38 C37 C39 109.8(3)
C32 C40 C42 114.3(3)
C32 C40 C41 109.1(3)
C42 C40 C41 110.4(3)
C48 C43 C44 122.9(3)
C48 C43 N3 118.5(3)
C44 C43 N3 118.5(3)
C45 C44 C43 116.5(4)
C45 C44 C52 120.6(4)
C43 C44 C52 122.7(3)
C46 C45 C44 121.3(4)
C45 C46 C47 121.1(4)
C48 C47 C46 120.7(5)
C43 C48 C47 117.4(4)
C43 C48 C49 122.6(4)
C47 C48 C49 119.9(4)
C48 C49 C50 112.6(5)
C48 C49 C51 110.8(6)
C50 C49 C51 109.3(7)
C44 C52 C54 110.0(4)
C44 C52 C53 113.4(4)
C54 C52 C53 108.9(5)
C55 O1 C58 111.6(7)
C56 C55 O1 107.8(8)
C55 C56 C57 107.3(8)
C58 C57 C56 106.0(7)
C57 C58 O1 104.9(6)
C62 O2 C59 90.9(13)
C60 C59 O2 118.1(15)
C59 C60 C61 92.9(15)
C62 C61 C60 108.2(16)
C61 C62 O2 101.2(13)

loop_
_geom_bond_atom_site_label_1
_geom_bond_atom_site_label_2
_geom_bond_distance
Si1 C3 1.819(3)
Si1 Cl2 2.0017(15)
Si1 Cl1 2.0109(15)
Si1 Cl3 2.0107(16)
Si2 C30 1.812(4)
Si2 Cl4 2.0045(18)
Si2 Cl5 2.0148(14)
Si2 Cl6 2.0115(15)
N1 C1 1.373(4)
N1 C2 1.369(4)
N1 C16 1.444(4)
N2 C1 1.355(4)
N2 C3 1.412(4)
N2 C4 1.449(4)
N3 C29 1.359(4)
N3 C28 1.379(4)
N3 C43 1.455(4)
N4 C28 1.360(4)
N4 C30 1.410(4)
N4 C31 1.452(4)
C2 C3 1.347(4)
C4 C9 1.395(5)
C4 C5 1.397(5)
C5 C6 1.392(5)
C5 C13 1.506(5)
C6 C7 1.355(6)
C7 C8 1.368(6)
C8 C9 1.389(5)
C9 C10 1.521(5)
C10 C12 1.539(6)
C10 C11 1.528(6)
C13 C15 1.529(5)
C13 C14 1.534(6)
C16 C17 1.393(5)
C16 C21 1.392(5)
C17 C18 1.390(5)
C17 C25 1.525(5)
C18 C19 1.375(5)
C19 C20 1.365(6)
C20 C21 1.390(5)
C21 C22 1.515(5)
C22 C23 1.476(6)
C22 C24 1.521(6)
C25 C26 1.524(6)
C25 C27 1.506(6)
C29 C30 1.361(5)
C31 C32 1.394(4)
C31 C36 1.401(4)
C32 C33 1.384(5)
C32 C40 1.517(5)
C33 C34 1.371(5)
C34 C35 1.363(5)
C35 C36 1.387(5)
C36 C37 1.513(5)
C37 C38 1.531(5)
C37 C39 1.525(5)
C40 C42 1.517(5)
C40 C41 1.520(5)
C43 C48 1.392(6)
C43 C44 1.399(5)
C44 C45 1.394(5)
C44 C52 1.506(5)
C45 C46 1.360(6)
C46 C47 1.371(6)
C47 C48 1.385(6)
C48 C49 1.512(6)
C49 C50 1.508(8)
C49 C51 1.523(10)
C52 C54 1.494(6)
C52 C53 1.541(6)
O1 C55 1.322(9)
O1 C58 1.365(8)
C55 C56 1.338(8)
C56 C57 1.439(10)
C57 C58 1.395(8)
O2 C62 1.389(15)
O2 C59 1.539(12)
C59 C60 1.385(12)
C60 C61 1.45(2)
C61 C62 1.443(13)
